data_7153092
loop_
_publ_author_name
'Wan, Wen'
'Ma, Guobin'
'Gao, Wei'
'Wang, Jing'
'Li, Lei'
'Rao, Shangqin'
'Zheng, Chunfang'
'Jiang, Haizhen'
'Deng, Hongmei'
'Hao, Jian'

_publ_section_title
;
 A facile total synthesis of drospirenone isomers containing 14\b-hydrogen
 configuration.
;
_journal_issue 38
_journal_name_full 'Organic &amp; biomolecular chemistry'
_journal_page_first 6597
_journal_page_last 6603
_journal_paper_doi 10.1039/c3ob41211c
_journal_volume 11
_journal_year 2013
_chemical_absolute_configuration ad
_chemical_formula_sum 'C24 H30 O3'
_chemical_formula_weight 366.48
_chemical_name_systematic
;
 ?
;
_space_group_IT_number 4
_symmetry_cell_setting monoclinic
_symmetry_space_group_name_Hall 'P 2yb'
_symmetry_space_group_name_H-M 'P 1 21 1'
_atom_sites_solution_hydrogens geom
_atom_sites_solution_primary direct
_atom_sites_solution_secondary difmap
_audit_creation_method SHELXL-97
_cell_angle_alpha 90.00
_cell_angle_beta 96.511(2)
_cell_angle_gamma 90.00
_cell_formula_units_Z 2
_cell_length_a 6.9415(9)
_cell_length_b 13.2918(17)
_cell_length_c 10.6904(14)
_cell_measurement_reflns_used 2537
_cell_measurement_temperature 273(2)
_cell_measurement_theta_max 26.92
_cell_measurement_theta_min 2.45
_cell_volume 980.0(2)
_computing_cell_refinement 'Bruker SMART'
_computing_data_collection 'Bruker SMART'
_computing_data_reduction 'Bruker SAINT'
_computing_molecular_graphics 'Bruker SHELXTL'
_computing_publication_material 'Bruker SHELXTL'
_computing_structure_refinement 'SHELXL-97 (Sheldrick, 1997)'
_computing_structure_solution 'SHELXS-97 (Sheldrick, 1990)'
_diffrn_ambient_temperature 273(2)
_diffrn_measured_fraction_theta_full 0.999
_diffrn_measured_fraction_theta_max 0.999
_diffrn_measurement_device_type 'CCD area detector'
_diffrn_measurement_method 'phi and omega scans'
_diffrn_radiation_monochromator graphite
_diffrn_radiation_source 'fine-focus sealed tube'
_diffrn_radiation_type MoK\a
_diffrn_radiation_wavelength 0.71073
_diffrn_reflns_av_R_equivalents 0.0162
_diffrn_reflns_av_sigmaI/netI 0.0180
_diffrn_reflns_limit_h_max 6
_diffrn_reflns_limit_h_min -8
_diffrn_reflns_limit_k_max 15
_diffrn_reflns_limit_k_min -13
_diffrn_reflns_limit_l_max 12
_diffrn_reflns_limit_l_min -12
_diffrn_reflns_number 5075
_diffrn_reflns_theta_full 25.04
_diffrn_reflns_theta_max 25.04
_diffrn_reflns_theta_min 2.45
_exptl_absorpt_coefficient_mu 0.080
_exptl_absorpt_correction_T_max 0.9842
_exptl_absorpt_correction_T_min 0.9764
_exptl_absorpt_correction_type none
_exptl_crystal_density_diffrn 1.242
_exptl_crystal_density_method 'not measured'
_exptl_crystal_F_000 396
_exptl_crystal_size_max 0.30
_exptl_crystal_size_mid 0.30
_exptl_crystal_size_min 0.20
_refine_diff_density_max 0.107
_refine_diff_density_min -0.130
_refine_diff_density_rms 0.031
_refine_ls_abs_structure_details 'Flack H D (1983), Acta Cryst. A39, 876-881'
_refine_ls_abs_structure_Flack 0(10)
_refine_ls_extinction_method none
_refine_ls_goodness_of_fit_ref 1.487
_refine_ls_hydrogen_treatment constr
_refine_ls_matrix_type full
_refine_ls_number_parameters 246
_refine_ls_number_reflns 1812
_refine_ls_number_restraints 1
_refine_ls_restrained_S_all 1.487
_refine_ls_R_factor_all 0.0401
_refine_ls_R_factor_gt 0.0357
_refine_ls_shift/su_max 0.000
_refine_ls_shift/su_mean 0.000
_refine_ls_structure_factor_coef Fsqd
_refine_ls_weighting_details 'calc w=1/[\s^2^(Fo^2^)+(0.0396P)^2^+0.0000P] where P=(Fo^2^+2Fc^2^)/3'
_refine_ls_weighting_scheme calc
_refine_ls_wR_factor_gt 0.0873
_refine_ls_wR_factor_ref 0.0896
_reflns_number_gt 1633
_reflns_number_total 1812
_reflns_threshold_expression >2sigma(I)
_cod_data_source_file c3ob41211c.txt
_cod_data_source_block 070104c
_cod_depositor_comments
;
The following automatic conversions were performed:

'_symmetry_cell_setting' value 'Monoclinic' changed to 'monoclinic'
according to /home/saulius/struct/CIF-dictionaries/cif_core.dic
dictionary named 'cif_core.dic' version 2.4.2 from 2011-04-26.

Automatic conversion script
Id: cif_fix_values 1891 2012-01-12 08:04:46Z andrius 
;
_cod_original_sg_symbol_H-M P2(1)
_cod_database_code 7153092

loop_
_symmetry_equiv_pos_as_xyz
'x, y, z'
'-x, y+1/2, -z'

loop_
_atom_site_label
_atom_site_type_symbol
_atom_site_fract_x
_atom_site_fract_y
_atom_site_fract_z
_atom_site_U_iso_or_equiv
_atom_site_adp_type
_atom_site_occupancy
_atom_site_symmetry_multiplicity
_atom_site_calc_flag
_atom_site_refinement_flags
C1 C -0.0154(4) 0.2210(3) 0.3891(3) 0.0726(9) Uani 1 1 d .
C2 C 0.0507(5) 0.1207(3) 0.3523(3) 0.0813(10) Uani 1 1 d .
H2A H 0.1297 0.1282 0.2837 0.098 Uiso 1 1 calc R
H2B H -0.0614 0.0803 0.3221 0.098 Uiso 1 1 calc R
C3 C 0.1678(4) 0.0659(2) 0.4611(2) 0.0654(7) Uani 1 1 d .
H3A H 0.2229 0.0054 0.4289 0.078 Uiso 1 1 calc R
H3B H 0.0810 0.0455 0.5214 0.078 Uiso 1 1 calc R
C4 C 0.3327(3) 0.12957(18) 0.5295(2) 0.0467(6) Uani 1 1 d .
C5 C 0.2479(4) 0.2296(2) 0.5654(2) 0.0523(6) Uani 1 1 d .
C6 C 0.0866(4) 0.2671(3) 0.5011(3) 0.0689(8) Uani 1 1 d .
H6 H 0.0366 0.3265 0.5302 0.083 Uiso 1 1 calc R
C7 C 0.3424(4) 0.28579(19) 0.6748(2) 0.0613(7) Uani 1 1 d .
H7 H 0.2533 0.3272 0.7177 0.074 Uiso 1 1 calc R
C8 C 0.5449(5) 0.3268(2) 0.6823(3) 0.0759(9) Uani 1 1 d .
H8A H 0.6177 0.3146 0.6116 0.091 Uiso 1 1 calc R
H8B H 0.5703 0.3910 0.7240 0.091 Uiso 1 1 calc R
C9 C 0.5034(4) 0.23934(18) 0.7613(2) 0.0525(6) Uani 1 1 d .
H9 H 0.5011 0.2537 0.8511 0.063 Uiso 1 1 calc R
C10 C 0.5733(3) 0.13494(15) 0.73054(19) 0.0404(5) Uani 1 1 d .
H10 H 0.6814 0.1435 0.6800 0.048 Uiso 1 1 calc R
C11 C 0.4171(3) 0.07386(17) 0.65163(19) 0.0424(5) Uani 1 1 d .
H11 H 0.3101 0.0643 0.7029 0.051 Uiso 1 1 calc R
C12 C 0.4980(4) -0.03064(19) 0.6271(2) 0.0586(7) Uani 1 1 d .
H12A H 0.3970 -0.0710 0.5813 0.070 Uiso 1 1 calc R
H12B H 0.6030 -0.0240 0.5751 0.070 Uiso 1 1 calc R
C13 C 0.5723(4) -0.08407(18) 0.7491(2) 0.0540(6) Uani 1 1 d .
H13A H 0.6240 -0.1491 0.7287 0.065 Uiso 1 1 calc R
H13B H 0.4639 -0.0960 0.7970 0.065 Uiso 1 1 calc R
C14 C 0.7288(3) -0.02627(16) 0.8317(2) 0.0414(5) Uani 1 1 d .
C15 C 0.6533(3) 0.08153(17) 0.85263(19) 0.0393(5) Uani 1 1 d .
H15 H 0.7628 0.1213 0.8917 0.047 Uiso 1 1 calc R
C16 C 0.5124(3) 0.0683(2) 0.9496(2) 0.0487(6) Uani 1 1 d .
H16 H 0.3742 0.0817 0.9261 0.058 Uiso 1 1 calc R
C17 C 0.5955(5) 0.0768(2) 1.0847(2) 0.0716(8) Uani 1 1 d .
H17A H 0.5078 0.0939 1.1459 0.086 Uiso 1 1 calc R
H17B H 0.7255 0.1037 1.1026 0.086 Uiso 1 1 calc R
C18 C 0.5731(3) -0.0248(2) 1.0231(2) 0.0539(6) Uani 1 1 d .
H18 H 0.4721 -0.0700 1.0472 0.065 Uiso 1 1 calc R
C19 C 0.7454(3) -0.07035(18) 0.9673(2) 0.0458(5) Uani 1 1 d .
C20 C 0.9412(4) -0.0595(2) 1.0488(3) 0.0615(7) Uani 1 1 d .
H20A H 1.0125 -0.0020 1.0223 0.074 Uiso 1 1 calc R
H20B H 0.9230 -0.0515 1.1369 0.074 Uiso 1 1 calc R
C21 C 1.0470(4) -0.1571(2) 1.0275(3) 0.0736(9) Uani 1 1 d .
H21A H 1.1327 -0.1489 0.9626 0.088 Uiso 1 1 calc R
H21B H 1.1224 -0.1794 1.1044 0.088 Uiso 1 1 calc R
C22 C 0.8890(4) -0.2293(2) 0.9873(3) 0.0580(7) Uani 1 1 d .
C23 C 0.4878(4) 0.1479(3) 0.4398(2) 0.0656(7) Uani 1 1 d .
H23A H 0.4308 0.1835 0.3666 0.098 Uiso 1 1 calc R
H23B H 0.5377 0.0846 0.4149 0.098 Uiso 1 1 calc R
H23C H 0.5915 0.1873 0.4821 0.098 Uiso 1 1 calc R
C24 C 0.9187(4) -0.0259(2) 0.7724(3) 0.0699(8) Uani 1 1 d .
H24A H 0.9687 -0.0932 0.7712 0.105 Uiso 1 1 calc R
H24B H 1.0110 0.0165 0.8209 0.105 Uiso 1 1 calc R
H24C H 0.8957 -0.0007 0.6879 0.105 Uiso 1 1 calc R
O1 O -0.1503(3) 0.2643(2) 0.3270(3) 0.1039(9) Uani 1 1 d .
O2 O 0.8972(3) -0.31930(15) 0.9771(3) 0.0845(7) Uani 1 1 d .
O3 O 0.7193(2) -0.18036(13) 0.96032(17) 0.0539(5) Uani 1 1 d .

loop_
_atom_site_aniso_label
_atom_site_aniso_U_11
_atom_site_aniso_U_22
_atom_site_aniso_U_33
_atom_site_aniso_U_23
_atom_site_aniso_U_13
_atom_site_aniso_U_12
C1 0.0540(16) 0.090(2) 0.0718(19) 0.0331(17) -0.0024(14) -0.0051(17)
C2 0.087(2) 0.096(3) 0.0562(18) 0.0093(17) -0.0152(15) -0.001(2)
C3 0.0769(18) 0.0683(19) 0.0476(14) 0.0006(14) -0.0076(13) -0.0018(16)
C4 0.0588(14) 0.0482(14) 0.0332(11) 0.0023(10) 0.0061(10) 0.0026(12)
C5 0.0635(16) 0.0503(15) 0.0445(13) 0.0124(11) 0.0120(11) 0.0090(13)
C6 0.0685(18) 0.0700(19) 0.0694(18) 0.0135(15) 0.0125(14) 0.0169(16)
C7 0.086(2) 0.0449(15) 0.0524(15) 0.0016(12) 0.0078(13) 0.0189(14)
C8 0.115(3) 0.0369(14) 0.0723(19) 0.0080(14) -0.0035(17) -0.0096(17)
C9 0.0789(17) 0.0338(13) 0.0441(13) -0.0007(10) 0.0033(12) 0.0047(12)
C10 0.0537(13) 0.0307(12) 0.0372(12) 0.0011(9) 0.0072(9) 0.0001(11)
C11 0.0527(13) 0.0392(13) 0.0357(11) 0.0005(10) 0.0060(9) -0.0031(11)
C12 0.0859(18) 0.0421(14) 0.0445(13) -0.0088(11) -0.0075(12) 0.0041(14)
C13 0.0717(16) 0.0348(13) 0.0529(14) -0.0045(11) -0.0047(11) 0.0009(12)
C14 0.0445(12) 0.0341(12) 0.0457(12) -0.0006(10) 0.0061(9) 0.0017(10)
C15 0.0453(12) 0.0328(11) 0.0390(11) -0.0023(9) 0.0011(9) -0.0033(10)
C16 0.0556(14) 0.0527(15) 0.0378(12) 0.0019(11) 0.0059(10) 0.0110(13)
C17 0.102(2) 0.076(2) 0.0367(13) 0.0000(14) 0.0049(13) 0.0285(19)
C18 0.0611(15) 0.0573(16) 0.0442(12) 0.0122(12) 0.0103(11) 0.0037(13)
C19 0.0452(13) 0.0333(12) 0.0564(13) 0.0050(11) -0.0044(10) -0.0036(10)
C20 0.0569(15) 0.0504(15) 0.0716(17) 0.0069(13) -0.0173(13) -0.0055(13)
C21 0.0499(15) 0.0559(18) 0.109(2) 0.0129(16) -0.0185(15) 0.0011(13)
C22 0.0512(15) 0.0440(16) 0.0768(17) 0.0151(13) -0.0015(12) 0.0032(12)
C23 0.0778(17) 0.0766(19) 0.0454(14) 0.0121(13) 0.0194(12) 0.0106(15)
C24 0.0672(17) 0.0701(19) 0.0768(18) 0.0147(15) 0.0270(14) 0.0163(16)
O1 0.0639(12) 0.115(2) 0.125(2) 0.0489(17) -0.0227(13) -0.0033(13)
O2 0.0734(13) 0.0390(12) 0.139(2) 0.0159(11) 0.0021(13) 0.0052(9)
O3 0.0472(9) 0.0367(9) 0.0749(12) 0.0138(8) -0.0056(8) -0.0030(7)

loop_
_atom_type_symbol
_atom_type_description
_atom_type_scat_dispersion_real
_atom_type_scat_dispersion_imag
_atom_type_scat_source
C C 0.0033 0.0000 'International Tables Vol C Tables 4.2.6.8 and 6.1.1.4'
H H 0.0000 0.0000 'International Tables Vol C Tables 4.2.6.8 and 6.1.1.4'
O O 0.0106 0.0000 'International Tables Vol C Tables 4.2.6.8 and 6.1.1.4'

loop_
_geom_angle_atom_site_label_1
_geom_angle_atom_site_label_2
_geom_angle_atom_site_label_3
_geom_angle
O1 C1 C6 121.2(3)
O1 C1 C2 121.3(3)
C6 C1 C2 117.5(3)
C1 C2 C3 112.5(3)
C1 C2 H2A 109.1
C3 C2 H2A 109.1
C1 C2 H2B 109.1
C3 C2 H2B 109.1
H2A C2 H2B 107.8
C2 C3 C4 113.7(3)
C2 C3 H3A 108.8
C4 C3 H3A 108.8
C2 C3 H3B 108.8
C4 C3 H3B 108.8
H3A C3 H3B 107.7
C5 C4 C23 109.7(2)
C5 C4 C3 108.2(2)
C23 C4 C3 109.0(2)
C5 C4 C11 108.88(18)
C23 C4 C11 112.0(2)
C3 C4 C11 109.0(2)
C6 C5 C7 119.2(3)
C6 C5 C4 121.4(3)
C7 C5 C4 119.5(2)
C5 C6 C1 124.4(3)
C5 C6 H6 117.8
C1 C6 H6 117.8
C5 C7 C9 120.9(2)
C5 C7 C8 123.7(3)
C9 C7 C8 59.27(18)
C5 C7 H7 114.0
C9 C7 H7 114.0
C8 C7 H7 114.0
C9 C8 C7 60.36(19)
C9 C8 H8A 117.7
C7 C8 H8A 117.7
C9 C8 H8B 117.7
C7 C8 H8B 117.7
H8A C8 H8B 114.9
C8 C9 C7 60.38(19)
C8 C9 C10 120.3(2)
C7 C9 C10 118.4(2)
C8 C9 H9 115.5
C7 C9 H9 115.5
C10 C9 H9 115.5
C9 C10 C11 112.37(19)
C9 C10 C15 109.41(18)
C11 C10 C15 112.91(17)
C9 C10 H10 107.3
C11 C10 H10 107.3
C15 C10 H10 107.3
C10 C11 C12 108.97(19)
C10 C11 C4 112.69(18)
C12 C11 C4 113.44(18)
C10 C11 H11 107.1
C12 C11 H11 107.1
C4 C11 H11 107.1
C13 C12 C11 111.78(19)
C13 C12 H12A 109.3
C11 C12 H12A 109.3
C13 C12 H12B 109.3
C11 C12 H12B 109.3
H12A C12 H12B 107.9
C12 C13 C14 114.2(2)
C12 C13 H13A 108.7
C14 C13 H13A 108.7
C12 C13 H13B 108.7
C14 C13 H13B 108.7
H13A C13 H13B 107.6
C24 C14 C13 110.7(2)
C24 C14 C15 112.3(2)
C13 C14 C15 108.54(18)
C24 C14 C19 114.35(19)
C13 C14 C19 108.75(18)
C15 C14 C19 101.75(18)
C16 C15 C10 115.91(17)
C16 C15 C14 104.32(18)
C10 C15 C14 113.61(17)
C16 C15 H15 107.5
C10 C15 H15 107.5
C14 C15 H15 107.5
C17 C16 C18 60.16(17)
C17 C16 C15 116.3(2)
C18 C16 C15 106.79(19)
C17 C16 H16 119.5
C18 C16 H16 119.5
C15 C16 H16 119.5
C16 C17 C18 60.02(17)
C16 C17 H17A 117.8
C18 C17 H17A 117.8
C16 C17 H17B 117.8
C18 C17 H17B 117.8
H17A C17 H17B 114.9
C16 C18 C17 59.82(16)
C16 C18 C19 108.07(19)
C17 C18 C19 118.9(2)
C16 C18 H18 118.5
C17 C18 H18 118.5
C19 C18 H18 118.5
O3 C19 C18 108.51(19)
O3 C19 C20 102.57(18)
C18 C19 C20 115.1(2)
O3 C19 C14 109.32(19)
C18 C19 C14 103.72(18)
C20 C19 C14 117.40(19)
C21 C20 C19 104.2(2)
C21 C20 H20A 110.9
C19 C20 H20A 110.9
C21 C20 H20B 110.9
C19 C20 H20B 110.9
H20A C20 H20B 108.9
C22 C21 C20 104.0(2)
C22 C21 H21A 111.0
C20 C21 H21A 111.0
C22 C21 H21B 111.0
C20 C21 H21B 111.0
H21A C21 H21B 109.0
O2 C22 O3 120.6(3)
O2 C22 C21 128.9(3)
O3 C22 C21 110.4(2)
C4 C23 H23A 109.5
C4 C23 H23B 109.5
H23A C23 H23B 109.5
C4 C23 H23C 109.5
H23A C23 H23C 109.5
H23B C23 H23C 109.5
C14 C24 H24A 109.5
C14 C24 H24B 109.5
H24A C24 H24B 109.5
C14 C24 H24C 109.5
H24A C24 H24C 109.5
H24B C24 H24C 109.5
C22 O3 C19 111.63(19)

loop_
_geom_bond_atom_site_label_1
_geom_bond_atom_site_label_2
_geom_bond_distance
C1 O1 1.228(3)
C1 C6 1.456(4)
C1 C2 1.478(5)
C2 C3 1.527(4)
C2 H2A 0.9700
C2 H2B 0.9700
C3 C4 1.540(3)
C3 H3A 0.9700
C3 H3B 0.9700
C4 C5 1.521(4)
C4 C23 1.539(3)
C4 C11 1.557(3)
C5 C6 1.341(4)
C5 C7 1.477(4)
C6 H6 0.9300
C7 C9 1.500(4)
C7 C8 1.501(4)
C7 H7 0.9800
C8 C9 1.484(4)
C8 H8A 0.9700
C8 H8B 0.9700
C9 C10 1.518(3)
C9 H9 0.9800
C10 C11 1.529(3)
C10 C15 1.533(3)
C10 H10 0.9800
C11 C12 1.532(3)
C11 H11 0.9800
C12 C13 1.523(3)
C12 H12A 0.9700
C12 H12B 0.9700
C13 C14 1.527(3)
C13 H13A 0.9700
C13 H13B 0.9700
C14 C24 1.525(3)
C14 C15 1.551(3)
C14 C19 1.556(3)
C15 C16 1.514(3)
C15 H15 0.9800
C16 C17 1.497(3)
C16 C18 1.500(4)
C16 H16 0.9800
C17 C18 1.502(4)
C17 H17A 0.9700
C17 H17B 0.9700
C18 C19 1.521(3)
C18 H18 0.9800
C19 O3 1.474(3)
C19 C20 1.536(3)
C20 C21 1.521(4)
C20 H20A 0.9700
C20 H20B 0.9700
C21 C22 1.484(4)
C21 H21A 0.9700
C21 H21B 0.9700
C22 O2 1.203(3)
C22 O3 1.348(3)
C23 H23A 0.9600
C23 H23B 0.9600
C23 H23C 0.9600
C24 H24A 0.9600
C24 H24B 0.9600
C24 H24C 0.9600
